data_2233949
loop_
_publ_author_name
'Rivera, Augusto'
'Gonz\'alez, Derly Marcela'
'R\'ios-Motta, Jaime'
'Fejfarov\'a, Karla'
'Du\<sek, Michal'

_publ_section_title
;
 6,6'-Dimethyl-2,2'-[1,3-diazinane-1,3-diylbis(methylene)]diphenol
;
_journal_coeditor_code NK2137
_journal_issue 3
_journal_name_full 'Acta Crystallographica Section E'
_journal_page_first o698
_journal_page_last o699
_journal_paper_doi 10.1107/S1600536812005284
_journal_volume 68
_journal_year 2012
_chemical_formula_iupac 'C20 H26 N2 O2'
_chemical_formula_moiety 'C20 H26 N2 O2'
_chemical_formula_sum 'C20 H26 N2 O2'
_chemical_formula_weight 326.4
_chemical_name_systematic
;
6,6'-Dimethyl-2,2'-[1,3-diazinane-1,3-diylbis(methylene)]diphenol
;
_space_group_IT_number 15
_symmetry_cell_setting monoclinic
_symmetry_space_group_name_Hall '-C 2yc'
_symmetry_space_group_name_H-M 'C 1 2/c 1'
_cell_angle_alpha 90
_cell_angle_beta 107.936(2)
_cell_angle_gamma 90
_cell_formula_units_Z 8
_cell_length_a 31.2788(5)
_cell_length_b 9.72150(10)
_cell_length_c 12.4508(2)
_cell_measurement_reflns_used 10886
_cell_measurement_temperature 120
_cell_measurement_theta_max 67.03
_cell_measurement_theta_min 2.97
_cell_volume 3602.00(10)
_computing_cell_refinement 'CrysAlis PRO (Agilent, 2010)'
_computing_data_collection 'CrysAlis PRO (Agilent, 2010)'
_computing_data_reduction 'CrysAlis PRO (Agilent, 2010)'
_computing_molecular_graphics 'DIAMOND (Brandenburg & Putz, 2005)'
_computing_publication_material 'JANA2006 (Pet\<r\'i\<cek <i>et al.</i>, 2006)'
_computing_structure_refinement 'JANA2006 (Pet\<r\'i\<cek <i>et al.</i>, 2006)'
_computing_structure_solution 'SIR2002 (Burla <i>et al.</i>, 2003)'
_diffrn_ambient_temperature 120
_diffrn_detector_area_resol_mean 10.3784
_diffrn_measured_fraction_theta_full 0.99
_diffrn_measured_fraction_theta_max 0.99
_diffrn_measurement_device 'four-cycle diffractometer'
_diffrn_measurement_device_type 'Agilent Xcalibur diffractometer with an Atlas (Gemini ultra Cu) detector'
_diffrn_measurement_method 'Rotation method data acquisition using \w'
_diffrn_radiation_monochromator mirror
_diffrn_radiation_source 'Enhance Ultra (Cu) X-ray Source'
_diffrn_radiation_type 'Cu K\a'
_diffrn_radiation_wavelength 1.5418
_diffrn_reflns_av_R_equivalents 0.0314
_diffrn_reflns_av_sigmaI/netI 0.0173
_diffrn_reflns_limit_h_max 37
_diffrn_reflns_limit_h_min -36
_diffrn_reflns_limit_k_max 11
_diffrn_reflns_limit_k_min -11
_diffrn_reflns_limit_l_max 13
_diffrn_reflns_limit_l_min -14
_diffrn_reflns_number 20724
_diffrn_reflns_reduction_process
;
Integration of the CCD images was done by program CrysAlisPro
(Agilent Technologies, 2010). The same program was used for indexing of the
crystal shape and absorption correction.
;
_diffrn_reflns_theta_full 67.14
_diffrn_reflns_theta_max 67.14
_diffrn_reflns_theta_min 2.97
_diffrn_standards_number 0
_exptl_absorpt_coefficient_mu 0.615
_exptl_absorpt_correction_T_max 1
_exptl_absorpt_correction_T_min 0.615
_exptl_absorpt_correction_type multi-scan
_exptl_absorpt_process_details
;
(CrysAlis PRO; Agilent, 2010)
;
_exptl_crystal_colour colourless
_exptl_crystal_density_diffrn 1.2035
_exptl_crystal_density_method 'not measured'
_exptl_crystal_description prism
_exptl_crystal_F_000 1408
_exptl_crystal_size_max 0.3
_exptl_crystal_size_mid 0.136
_exptl_crystal_size_min 0.072
_refine_diff_density_max 0.15
_refine_diff_density_min -0.14
_refine_ls_extinction_coef 9E2(3)
_refine_ls_extinction_method 'B--C type 1 Lorentzian isotropic (Becker & Coppens, 1974)'
_refine_ls_goodness_of_fit_ref 1.61
_refine_ls_hydrogen_treatment mixed
_refine_ls_number_constraints 98
_refine_ls_number_parameters 224
_refine_ls_number_reflns 3210
_refine_ls_number_restraints 0
_refine_ls_R_factor_all 0.0400
_refine_ls_R_factor_gt 0.0338
_refine_ls_shift/su_max 0.0025
_refine_ls_shift/su_mean 0.0004
_refine_ls_structure_factor_coef Fsqd
_refine_ls_weighting_details w=1/(\s^2^(I)+0.0016I^2^)
_refine_ls_weighting_scheme sigma
_refine_ls_wR_factor_gt 0.0951
_refine_ls_wR_factor_ref 0.1000
_reflns_number_gt 2750
_reflns_number_total 3210
_reflns_threshold_expression I>3\s(I)
_cod_data_source_file nk2137.cif
_cod_data_source_block I
_cod_original_sg_symbol_H-M 'C 2/c'
_cod_database_code 2233949
_cod_database_fobs_code 2233949

loop_
_symmetry_equiv_pos_site_id
_symmetry_equiv_pos_as_xyz
1 x,y,z
2 -x,y,-z+1/2
3 -x,-y,-z
4 x,-y,z+1/2
5 x+1/2,y+1/2,z
6 -x+1/2,y+1/2,-z+1/2
7 -x+1/2,-y+1/2,-z
8 x+1/2,-y+1/2,z+1/2

loop_
_atom_site_type_symbol
_atom_site_label
_atom_site_fract_x
_atom_site_fract_y
_atom_site_fract_z
_atom_site_U_iso_or_equiv
_atom_site_adp_type
_atom_site_calc_flag
_atom_site_refinement_flags
_atom_site_occupancy
_atom_site_symmetry_multiplicity
O O1 0.06464(3) 0.07051(9) 0.66310(8) 0.0302(3) Uani d . 1 8
O O2 0.22184(3) -0.05521(9) 0.85547(8) 0.0307(3) Uani d . 1 8
N N1 0.09336(3) -0.12594(9) 0.55120(8) 0.0253(3) Uani d . 1 8
N N2 0.17352(3) -0.14744(9) 0.63781(8) 0.0243(3) Uani d . 1 8
C C1 0.13773(4) -0.09468(12) 0.54144(10) 0.0246(4) Uani d . 1 8
C C2 0.08708(4) -0.27558(12) 0.55476(12) 0.0312(4) Uani d . 1 8
C C3 0.12437(4) -0.33754(12) 0.65145(12) 0.0325(4) Uani d . 1 8
C C4 0.17000(4) -0.29827(12) 0.64228(11) 0.0287(4) Uani d . 1 8
C C5 0.05832(4) -0.06437(12) 0.45500(11) 0.0277(4) Uani d . 1 8
C C6 0.05613(4) 0.08973(12) 0.46498(10) 0.0251(4) Uani d . 1 8
C C7 0.05753(4) 0.14970(12) 0.56815(10) 0.0247(4) Uani d . 1 8
C C8 0.05113(4) 0.29077(12) 0.57775(11) 0.0285(4) Uani d . 1 8
C C9 0.04476(4) 0.37139(13) 0.48171(12) 0.0329(4) Uani d . 1 8
C C10 0.04482(4) 0.31518(13) 0.37985(12) 0.0347(4) Uani d . 1 8
C C11 0.05025(4) 0.17415(13) 0.37139(11) 0.0307(4) Uani d . 1 8
C C12 0.05171(5) 0.35190(14) 0.68853(13) 0.0404(5) Uani d . 1 8
C C13 0.21697(4) -0.10533(12) 0.62478(10) 0.0274(4) Uani d . 1 8
C C14 0.25656(4) -0.14837(11) 0.72318(10) 0.0244(4) Uani d . 1 8
C C15 0.25775(4) -0.11617(11) 0.83352(10) 0.0239(4) Uani d . 1 8
C C16 0.29572(4) -0.14483(11) 0.92540(10) 0.0254(4) Uani d . 1 8
C C17 0.33194(4) -0.20947(11) 0.90430(11) 0.0272(4) Uani d . 1 8
C C18 0.33074(4) -0.24696(13) 0.79600(11) 0.0291(4) Uani d . 1 8
C C19 0.29302(4) -0.21597(12) 0.70615(11) 0.0278(4) Uani d . 1 8
C C20 0.29665(5) -0.10650(14) 1.04259(11) 0.0353(5) Uani d . 1 8
H H1a 0.140383 -0.134347 0.473167 0.0295 Uiso calc R 1 8
H H1b 0.14095 0.003083 0.536267 0.0295 Uiso calc R 1 8
H H2a 0.087705 -0.315591 0.484768 0.0374 Uiso calc R 1 8
H H2b 0.058548 -0.294608 0.565453 0.0374 Uiso calc R 1 8
H H3a 0.121489 -0.435894 0.64972 0.039 Uiso calc R 1 8
H H3b 0.121758 -0.30502 0.72196 0.039 Uiso calc R 1 8
H H4a 0.193116 -0.33274 0.70673 0.0345 Uiso calc R 1 8
H H4b 0.173643 -0.337606 0.574906 0.0345 Uiso calc R 1 8
H H5a 0.029635 -0.103489 0.45048 0.0332 Uiso calc R 1 8
H H5b 0.064148 -0.087548 0.385863 0.0332 Uiso calc R 1 8
H H9 0.040193 0.468584 0.48637 0.0395 Uiso calc R 1 8
H H10 0.04114 0.37325 0.315261 0.0416 Uiso calc R 1 8
H H11 0.049941 0.134735 0.30046 0.0368 Uiso calc R 1 8
H H12a 0.033234 0.297621 0.721132 0.0605 Uiso calc R 1 8
H H12b 0.081968 0.353116 0.73863 0.0605 Uiso calc R 1 8
H H12c 0.040286 0.44419 0.676862 0.0605 Uiso calc R 1 8
H H13a 0.217355 -0.007301 0.6158 0.0329 Uiso calc R 1 8
H H13b 0.219925 -0.143722 0.556384 0.0329 Uiso calc R 1 8
H H17 0.358424 -0.228617 0.966195 0.0327 Uiso calc R 1 8
H H18 0.355763 -0.293886 0.783351 0.0349 Uiso calc R 1 8
H H19 0.292099 -0.241654 0.631023 0.0334 Uiso calc R 1 8
H H20a 0.272699 -0.152761 1.060976 0.053 Uiso calc R 1 8
H H20b 0.324928 -0.133316 1.095101 0.053 Uiso calc R 1 8
H H20c 0.29292 -0.008831 1.046816 0.053 Uiso calc R 1 8
H H1 0.0756(5) -0.0090(18) 0.6433(14) 0.0454 Uiso d T 1 8
H H2 0.1987(6) -0.0618(17) 0.7916(16) 0.0461 Uiso d T 1 8

loop_
_atom_site_aniso_label
_atom_site_aniso_U_11
_atom_site_aniso_U_22
_atom_site_aniso_U_33
_atom_site_aniso_U_12
_atom_site_aniso_U_13
_atom_site_aniso_U_23
_atom_site_aniso_type_symbol
O1 0.0322(5) 0.0307(5) 0.0310(5) -0.0004(3) 0.0144(4) 0.0017(3) O
O2 0.0253(4) 0.0363(5) 0.0309(5) 0.0075(3) 0.0093(4) -0.0010(4) O
N1 0.0202(5) 0.0235(5) 0.0300(6) -0.0009(4) 0.0046(4) 0.0006(4) N
N2 0.0197(5) 0.0255(5) 0.0262(5) 0.0013(3) 0.0051(4) 0.0026(4) N
C1 0.0215(6) 0.0258(6) 0.0251(6) 0.0006(4) 0.0051(5) 0.0010(4) C
C2 0.0264(6) 0.0243(6) 0.0404(7) -0.0037(4) 0.0068(5) -0.0013(5) C
C3 0.0314(7) 0.0241(6) 0.0399(8) -0.0020(5) 0.0080(5) 0.0042(5) C
C4 0.0288(6) 0.0253(6) 0.0298(7) 0.0035(4) 0.0057(5) 0.0017(5) C
C5 0.0206(6) 0.0274(6) 0.0314(7) -0.0003(4) 0.0025(5) -0.0023(5) C
C6 0.0145(5) 0.0290(6) 0.0287(6) -0.0006(4) 0.0022(4) -0.0007(5) C
C7 0.0157(5) 0.0287(6) 0.0295(7) -0.0018(4) 0.0066(5) 0.0017(5) C
C8 0.0178(6) 0.0294(6) 0.0386(7) -0.0017(4) 0.0089(5) -0.0040(5) C
C9 0.0226(6) 0.0255(6) 0.0467(8) 0.0003(4) 0.0048(5) 0.0013(5) C
C10 0.0296(7) 0.0341(7) 0.0348(7) 0.0005(5) 0.0017(5) 0.0087(5) C
C11 0.0252(6) 0.0355(7) 0.0268(7) 0.0007(5) 0.0016(5) 0.0012(5) C
C12 0.0392(8) 0.0369(7) 0.0498(9) 0.0007(5) 0.0210(6) -0.0090(6) C
C13 0.0225(6) 0.0332(6) 0.0265(6) 0.0010(5) 0.0075(5) 0.0032(5) C
C14 0.0204(6) 0.0258(6) 0.0267(6) -0.0002(4) 0.0068(5) 0.0021(4) C
C15 0.0221(6) 0.0217(5) 0.0291(6) 0.0008(4) 0.0097(5) 0.0010(4) C
C16 0.0251(6) 0.0226(6) 0.0278(6) -0.0018(4) 0.0070(5) 0.0010(4) C
C17 0.0222(6) 0.0265(6) 0.0300(7) 0.0002(4) 0.0037(5) 0.0030(5) C
C18 0.0222(6) 0.0304(6) 0.0350(7) 0.0038(5) 0.0093(5) 0.0003(5) C
C19 0.0257(6) 0.0306(6) 0.0285(7) 0.0009(4) 0.0101(5) -0.0006(5) C
C20 0.0334(7) 0.0427(7) 0.0278(7) 0.0019(5) 0.0061(5) -0.0009(5) C

loop_
_atom_type_symbol
_atom_type_scat_dispersion_real
_atom_type_scat_dispersion_imag
_atom_type_scat_source
C 0.0181 0.0091 'International Tables Vol C tables 4.2.6.8 and 6.1.1.1'
H 0.0000 0.0000 'International Tables Vol C tables 4.2.6.8 and 6.1.1.1'
N 0.0311 0.0180 'International Tables Vol C tables 4.2.6.8 and 6.1.1.1'
O 0.0492 0.0322 'International Tables Vol C tables 4.2.6.8 and 6.1.1.1'

loop_
_geom_angle_atom_site_label_1
_geom_angle_atom_site_label_2
_geom_angle_atom_site_label_3
_geom_angle
_geom_angle_publ_flag
C7 O1 H1 102.6(11) ?
C15 O2 H2 106.3(13) ?
C1 N1 C2 110.32(9) ?
C1 N1 C5 109.53(10) ?
C2 N1 C5 110.63(8) ?
C1 N2 C4 109.49(8) ?
C1 N2 C13 108.15(9) ?
C4 N2 C13 111.25(9) ?
N1 C1 N2 111.48(10) no
N1 C1 H1a 109.4714 ?
N1 C1 H1b 109.4721 ?
N2 C1 H1a 109.4702 ?
N2 C1 H1b 109.4711 ?
H1a C1 H1b 107.3846 ?
N1 C2 C3 109.82(9) ?
N1 C2 H2a 109.471 ?
N1 C2 H2b 109.4726 ?
C3 C2 H2a 109.4711 ?
C3 C2 H2b 109.4718 ?
H2a C2 H2b 109.1181 ?
C2 C3 C4 110.58(11) ?
C2 C3 H3a 109.4709 ?
C2 C3 H3b 109.4706 ?
C4 C3 H3a 109.4712 ?
C4 C3 H3b 109.4715 ?
H3a C3 H3b 108.3382 ?
N2 C4 C3 109.68(10) ?
N2 C4 H4a 109.4709 ?
N2 C4 H4b 109.4709 ?
C3 C4 H4a 109.4718 ?
C3 C4 H4b 109.4711 ?
H4a C4 H4b 109.2658 ?
N1 C5 C6 112.15(9) no
N1 C5 H5a 109.4713 ?
N1 C5 H5b 109.4705 ?
C6 C5 H5a 109.4715 ?
C6 C5 H5b 109.4715 ?
H5a C5 H5b 106.6581 ?
C5 C6 C7 120.05(11) ?
C5 C6 C11 121.03(11) ?
C7 C6 C11 118.83(11) ?
O1 C7 C6 120.60(10) ?
O1 C7 C8 117.86(11) ?
C6 C7 C8 121.54(11) ?
C7 C8 C9 117.77(12) ?
C7 C8 C12 120.50(12) ?
C9 C8 C12 121.73(11) ?
C8 C9 C10 121.71(12) ?
C8 C9 H9 119.1442 ?
C10 C9 H9 119.1447 ?
C9 C10 C11 119.64(13) ?
C9 C10 H10 120.1785 ?
C11 C10 H10 120.1783 ?
C6 C11 C10 120.44(13) ?
C6 C11 H11 119.78 ?
C10 C11 H11 119.7804 ?
C8 C12 H12a 109.4711 ?
C8 C12 H12b 109.4722 ?
C8 C12 H12c 109.4711 ?
H12a C12 H12b 109.4712 ?
H12a C12 H12c 109.471 ?
H12b C12 H12c 109.4707 ?
N2 C13 C14 112.79(10) no
N2 C13 H13a 109.4717 ?
N2 C13 H13b 109.4711 ?
C14 C13 H13a 109.4713 ?
C14 C13 H13b 109.4711 ?
H13a C13 H13b 105.9345 ?
C13 C14 C15 120.18(11) ?
C13 C14 C19 121.00(11) ?
C15 C14 C19 118.79(10) ?
O2 C15 C14 121.16(9) ?
O2 C15 C16 117.68(11) ?
C14 C15 C16 121.16(11) ?
C15 C16 C17 118.13(12) ?
C15 C16 C20 120.24(11) ?
C17 C16 C20 121.63(10) ?
C16 C17 C18 121.56(10) ?
C16 C17 H17 119.2196 ?
C18 C17 H17 119.2211 ?
C17 C18 C19 119.30(12) ?
C17 C18 H18 120.3511 ?
C19 C18 H18 120.3499 ?
C14 C19 C18 120.99(12) ?
C14 C19 H19 119.5056 ?
C18 C19 H19 119.5079 ?
C16 C20 H20a 109.4711 ?
C16 C20 H20b 109.4716 ?
C16 C20 H20c 109.4707 ?
H20a C20 H20b 109.4715 ?
H20a C20 H20c 109.4703 ?
H20b C20 H20c 109.4722 ?

loop_
_geom_bond_atom_site_label_1
_geom_bond_atom_site_label_2
_geom_bond_distance
_geom_bond_publ_flag
O1 C7 1.3704(15) no
O1 H1 0.910(18) no
O2 C15 1.3701(16) no
O2 H2 0.898(16) no
N1 C1 1.4619(16) no
N1 C2 1.4703(15) n
N1 C5 1.4784(14) ?
N2 C1 1.4591(13) no
N2 C4 1.4727(15) ?
N2 C13 1.4753(16) ?
C1 H1a 0.96 ?
C1 H1b 0.96 ?
C2 C3 1.5191(16) ?
C2 H2a 0.96 ?
C2 H2b 0.96 ?
C3 C4 1.515(2) ?
C3 H3a 0.96 ?
C3 H3b 0.96 ?
C4 H4a 0.96 ?
C4 H4b 0.96 ?
C5 C6 1.5066(16) ?
C5 H5a 0.96 ?
C5 H5b 0.96 ?
C6 C7 1.3990(18) ?
C6 C11 1.3903(18) ?
C7 C8 1.3964(16) ?
C8 C9 1.3918(19) ?
C8 C12 1.497(2) ?
C9 C10 1.382(2) ?
C9 H9 0.96 ?
C10 C11 1.3895(18) ?
C10 H10 0.96 ?
C11 H11 0.96 ?
C12 H12a 0.96 ?
C12 H12b 0.96 ?
C12 H12c 0.96 ?
C13 C14 1.5084(14) ?
C13 H13a 0.96 ?
C13 H13b 0.96 ?
C14 C15 1.3983(18) ?
C14 C19 1.3879(18) ?
C15 C16 1.4000(14) ?
C16 C17 1.3894(18) ?
C16 C20 1.4976(19) ?
C17 C18 1.3861(19) ?
C17 H17 0.96 ?
C18 C19 1.3861(15) ?
C18 H18 0.96 ?
C19 H19 0.96 ?
C20 H20a 0.96 ?
C20 H20b 0.96 ?
C20 H20c 0.96 ?

loop_
_geom_hbond_atom_site_label_D
_geom_hbond_atom_site_label_H
_geom_hbond_atom_site_label_A
_geom_hbond_site_symmetry_A
_geom_hbond_distance_DH
_geom_hbond_distance_HA
_geom_hbond_distance_DA
_geom_hbond_angle_DHA
_geom_hbond_publ_flag
O1 H1 N1 . 0.910(18) 1.818(19) 2.6771(14) 156.3(16) y
O2 H2 N2 . 0.898(16) 2.013(18) 2.8123(12) 147.6(17) y
C17 H17 Cg2 6_546 0.96 2.73 3.5577(14) 144 y

loop_
_cod_related_entry_id
_cod_related_entry_database
_cod_related_entry_code
1 ChemSpider 30657535
